data_4315677
loop_
_publ_author_name
'Justin J. Wilson'
'Juliana Fedoce Lopes'
'Stephen J. Lippard'

_publ_contact_author_address
;Department of Chemisry
Massachusetts Institute of Technology
Cambridge, MA 02139
;
_publ_contact_author_email lippard@mit.edu
_publ_contact_author_name 'Stephen J. Lippard'
_publ_contact_author_phone 617-253-1892
_publ_section_title
;
 Synthesis, Characterization, and Photophysical Properties of Three
 Platinum(II) Complexes Bearing Fluorescent Analogues of the
 Di-2-pyridylmethane Ligand
;
_journal_name_full 'Inorganic Chemistry'
_journal_page_first 5303
_journal_page_last 5315
_journal_paper_doi 10.1021/ic100411p
_journal_volume 49
_journal_year 2010
_chemical_formula_sum 'C19 H17 Cl2 N6 O3.5 Pt'
_chemical_formula_weight 651.38
_chemical_name_common '[Pt(NBD-dpm)Cl2]'
_chemical_name_systematic
; 
 ? 
;
_space_group_IT_number 2
_symmetry_cell_setting triclinic
_symmetry_space_group_name_Hall '-P 1'
_symmetry_space_group_name_H-M 'P -1'
_atom_sites_solution_hydrogens geom
_atom_sites_solution_primary direct
_atom_sites_solution_secondary difmap
_audit_creation_method SHELXL-97
_cell_angle_alpha 86.0360(10)
_cell_angle_beta 85.1820(10)
_cell_angle_gamma 69.5230(10)
_cell_formula_units_Z 2
_cell_length_a 8.5263(4)
_cell_length_b 11.3987(6)
_cell_length_c 11.9663(6)
_cell_measurement_reflns_used 9542
_cell_measurement_temperature 110(2)
_cell_measurement_theta_max 30.27
_cell_measurement_theta_min 2.51
_cell_volume 1084.67(9)
_computing_cell_refinement 'Bruker SMART'
_computing_data_collection 'Bruker SMART'
_computing_data_reduction 'Bruker SAINT'
_computing_molecular_graphics 'Bruker SHELXTL'
_computing_publication_material 'Bruker SHELXTL'
_computing_structure_refinement 'SHELXL-97 (Sheldrick, 1997)'
_computing_structure_solution 'SHELXS-97 (Sheldrick, 1990)'
_diffrn_ambient_temperature 110(2)
_diffrn_measured_fraction_theta_full 1.000
_diffrn_measured_fraction_theta_max 1.000
_diffrn_measurement_device_type 'CCD area detector'
_diffrn_measurement_method 'phi and omega scans'
_diffrn_radiation_monochromator graphite
_diffrn_radiation_source 'fine-focus sealed tube'
_diffrn_radiation_type MoK\a
_diffrn_radiation_wavelength 0.71073
_diffrn_reflns_av_R_equivalents 0.0292
_diffrn_reflns_av_sigmaI/netI 0.0246
_diffrn_reflns_limit_h_max 10
_diffrn_reflns_limit_h_min -10
_diffrn_reflns_limit_k_max 14
_diffrn_reflns_limit_k_min -14
_diffrn_reflns_limit_l_max 14
_diffrn_reflns_limit_l_min -14
_diffrn_reflns_number 19570
_diffrn_reflns_theta_full 26.37
_diffrn_reflns_theta_max 26.37
_diffrn_reflns_theta_min 1.71
_exptl_absorpt_coefficient_mu 6.752
_exptl_absorpt_correction_T_max 0.8768
_exptl_absorpt_correction_T_min 0.3454
_exptl_absorpt_correction_type multi-scan
_exptl_absorpt_process_details 'Blessing, 1995'
_exptl_crystal_colour orange
_exptl_crystal_density_diffrn 1.994
_exptl_crystal_density_meas ?
_exptl_crystal_density_method 'not measured'
_exptl_crystal_description plate
_exptl_crystal_F_000 626
_exptl_crystal_size_max 0.20
_exptl_crystal_size_mid 0.10
_exptl_crystal_size_min 0.02
_refine_diff_density_max 1.086
_refine_diff_density_min -0.606
_refine_diff_density_rms 0.094
_refine_ls_goodness_of_fit_ref 1.092
_refine_ls_hydrogen_treatment mixed
_refine_ls_matrix_type full
_refine_ls_number_parameters 435
_refine_ls_number_reflns 4436
_refine_ls_number_restraints 611
_refine_ls_restrained_S_all 1.032
_refine_ls_R_factor_all 0.0250
_refine_ls_R_factor_gt 0.0223
_refine_ls_shift/su_max 0.002
_refine_ls_shift/su_mean 0.000
_refine_ls_structure_factor_coef Fsqd
_refine_ls_weighting_details 'calc w=1/[\s^2^(Fo^2^)+(0.0209P)^2^+1.6388P] where P=(Fo^2^+2Fc^2^)/3'
_refine_ls_weighting_scheme calc
_refine_ls_wR_factor_gt 0.0507
_refine_ls_wR_factor_ref 0.0516
_reflns_number_gt 4163
_reflns_number_total 4436
_reflns_threshold_expression >2sigma(I)
_cod_data_source_file ic100411p_si_002_5.cif
_cod_data_source_block Compound_3
_cod_depositor_comments
;
The following automatic conversions were performed:

'_symmetry_cell_setting' value 'Triclinic' changed to 'triclinic'
according to the built-in table from CIF Core dictionary named
'cif_core.dic' version 2.4.1 from 2010-06-29.

Automatic conversion script
Id: cif_fix_values 1646 2011-03-28 12:23:43Z adriana 

The following automatic conversions were performed:

'_exptl_crystal_density_meas' value 'not measured' was changed to '?'
- the value is perceived as not measured.

Automatic conversion script
Id: cif_fix_values 3008 2015-01-20 13:52:24Z robertas 
;
_cod_original_formula_sum 'C19 H17 Cl2 N6 O3.50 Pt'
_cod_database_code 4315677

loop_
_symmetry_equiv_pos_as_xyz
'x, y, z'
'-x, -y, -z'

loop_
_atom_site_label
_atom_site_type_symbol
_atom_site_fract_x
_atom_site_fract_y
_atom_site_fract_z
_atom_site_U_iso_or_equiv
_atom_site_adp_type
_atom_site_occupancy
_atom_site_symmetry_multiplicity
_atom_site_calc_flag
_atom_site_refinement_flags
_atom_site_disorder_assembly
_atom_site_disorder_group
Pt1 Pt 0.663192(15) 0.314760(12) 0.915180(12) 0.02879(5) Uani 1 1 d . . .
Cl1 Cl 0.46843(14) 0.43897(10) 0.79737(11) 0.0585(3) Uani 1 1 d . . .
Cl2 Cl 0.51324(11) 0.18197(9) 0.95587(9) 0.0394(2) Uani 1 1 d . . .
N1 N 0.8419(3) 0.2091(3) 1.0162(2) 0.0266(6) Uani 1 1 d . A .
N2 N 0.7997(3) 0.4269(3) 0.8830(2) 0.0309(6) Uani 1 1 d . A .
C1 C 0.8023(5) 0.1703(3) 1.1197(3) 0.0314(8) Uani 1 1 d . . .
H1 H 0.6876 0.1932 1.1457 0.038 Uiso 1 1 calc R . .
C2 C 0.9242(5) 0.0979(4) 1.1891(3) 0.0391(9) Uani 1 1 d . . .
H2 H 0.8937 0.0742 1.2631 0.047 Uiso 1 1 calc R . .
C3 C 1.0891(5) 0.0606(4) 1.1510(4) 0.0423(9) Uani 1 1 d . . .
H3 H 1.1738 0.0080 1.1970 0.051 Uiso 1 1 calc R . .
C4 C 1.1310(4) 0.1003(3) 1.0450(3) 0.0351(8) Uani 1 1 d . A .
H4 H 1.2450 0.0754 1.0172 0.042 Uiso 1 1 calc R . .
C5 C 1.0057(4) 0.1767(3) 0.9797(3) 0.0306(7) Uani 1 1 d . . .
C11 C 0.7283(5) 0.5522(3) 0.8815(3) 0.0377(8) Uani 1 1 d . . .
H11 H 0.6105 0.5882 0.8971 0.045 Uiso 1 1 calc R . .
C10 C 0.8194(5) 0.6301(4) 0.8584(4) 0.0434(9) Uani 1 1 d . . .
H10 H 0.7654 0.7185 0.8560 0.052 Uiso 1 1 calc R . .
C9 C 0.9907(6) 0.5777(4) 0.8386(4) 0.0532(11) Uani 1 1 d . . .
H9 H 1.0570 0.6294 0.8227 0.064 Uiso 1 1 calc R . .
C8 C 1.0643(5) 0.4489(4) 0.8422(4) 0.0579(13) Uani 1 1 d . A .
H8 H 1.1824 0.4113 0.8294 0.069 Uiso 1 1 calc R . .
C7 C 0.9673(5) 0.3748(4) 0.8642(4) 0.0412(9) Uani 1 1 d . . .
N3 N 1.2042(5) 0.1794(4) 0.8144(4) 0.0298(11) Uani 0.656(6) 1 d PDU A 1
H3A H 1.2811 0.1531 0.8639 0.036 Uiso 0.656(6) 1 calc PR A 1
C6 C 1.0294(8) 0.2270(7) 0.8557(6) 0.0256(13) Uani 0.656(6) 1 d PDU A 1
H6 H 0.9583 0.2034 0.8053 0.031 Uiso 0.656(6) 1 calc PR A 1
C12 C 1.2558(9) 0.1733(6) 0.7035(6) 0.0253(15) Uani 0.656(6) 1 d PDU A 1
C17 C 1.4165(8) 0.1715(5) 0.6680(5) 0.0338(13) Uani 0.656(6) 1 d PDU A 1
H17 H 1.4873 0.1783 0.7225 0.041 Uiso 0.656(6) 1 calc PR A 1
C16 C 1.4780(9) 0.1603(6) 0.5564(6) 0.0382(15) Uani 0.656(6) 1 d PDU A 1
H16 H 1.5889 0.1593 0.5375 0.046 Uiso 0.656(6) 1 calc PR A 1
C15 C 1.3830(12) 0.1507(17) 0.4726(7) 0.039(2) Uani 0.656(6) 1 d PDU A 1
C14 C 1.2208(14) 0.1498(16) 0.5013(7) 0.0365(18) Uani 0.656(6) 1 d PDU A 1
C13 C 1.1572(9) 0.1633(6) 0.6162(6) 0.0324(13) Uani 0.656(6) 1 d PDU A 1
N4 N 1.1073(12) 0.1405(12) 0.4390(7) 0.055(2) Uani 0.656(6) 1 d PDU A 1
N5 N 1.0029(8) 0.1614(6) 0.6219(5) 0.0452(14) Uani 0.656(6) 1 d PDU A 1
O1 O 0.9698(8) 0.1477(7) 0.5143(6) 0.0598(17) Uani 0.656(6) 1 d PDU A 1
N6 N 1.4586(13) 0.1314(12) 0.3586(8) 0.051(2) Uani 0.656(6) 1 d PDU A 1
O2 O 1.3762(18) 0.1150(18) 0.2873(9) 0.059(2) Uani 0.656(6) 1 d PDU A 1
O3 O 1.6040(10) 0.1302(10) 0.3439(8) 0.068(2) Uani 0.656(6) 1 d PDU A 1
N3A N 1.0407(10) 0.1894(9) 0.7840(8) 0.026(2) Uani 0.344(6) 1 d PDU A 2
H3AN H 0.971(15) 0.199(12) 0.779(11) 0.031 Uiso 0.344(6) 1 d P A 2
C6A C 1.0604(18) 0.2428(15) 0.8865(11) 0.0256(13) Uani 0.344(6) 1 d PDU A 2
H6A H 1.1815 0.2307 0.8920 0.031 Uiso 0.344(6) 1 calc PR A 2
C12A C 1.1455(14) 0.1821(8) 0.6902(8) 0.025(2) Uani 0.344(6) 1 d PDU A 2
C17A C 1.3022(17) 0.1933(9) 0.6819(11) 0.031(3) Uani 0.344(6) 1 d PDU A 2
H17A H 1.3457 0.2101 0.7471 0.037 Uiso 0.344(6) 1 calc PR A 2
C16A C 1.3988(17) 0.1806(11) 0.5798(10) 0.036(3) Uani 0.344(6) 1 d PDU A 2
H16A H 1.5055 0.1899 0.5779 0.043 Uiso 0.344(6) 1 calc PR A 2
C15A C 1.344(3) 0.155(4) 0.4818(13) 0.045(4) Uani 0.344(6) 1 d PDU A 2
C14A C 1.187(2) 0.142(3) 0.4837(12) 0.040(4) Uani 0.344(6) 1 d PDU A 2
C13A C 1.0915(17) 0.1563(12) 0.5881(10) 0.035(3) Uani 0.344(6) 1 d PDU A 2
N4A N 1.101(2) 0.121(3) 0.4055(13) 0.068(5) Uani 0.344(6) 1 d PDU A 2
N5A N 0.9446(17) 0.1400(15) 0.5745(11) 0.056(3) Uani 0.344(6) 1 d PDU A 2
O1A O 0.9483(14) 0.1193(13) 0.4609(10) 0.082(4) Uani 0.344(6) 1 d PDU A 2
N6A N 1.447(3) 0.148(2) 0.3780(14) 0.064(5) Uani 0.344(6) 1 d PDU A 2
O2A O 1.387(4) 0.136(4) 0.2923(17) 0.100(9) Uani 0.344(6) 1 d PDU A 2
O3A O 1.585(3) 0.156(2) 0.3824(18) 0.098(6) Uani 0.344(6) 1 d PDU A 2
O17 O 1.0000 0.5000 0.5000 0.165(8) Uani 0.567(19) 2 d SPDU . 1
C18 C 0.8498(19) 0.4989(17) 0.5560(19) 0.136(7) Uani 0.567(19) 1 d PDU . 1
H18A H 0.8942 0.4438 0.6222 0.163 Uiso 0.567(19) 1 calc PR . 1
H18B H 0.8070 0.5844 0.5851 0.163 Uiso 0.567(19) 1 calc PR . 1
C19 C 0.721(2) 0.481(3) 0.551(2) 0.180(11) Uani 0.567(19) 1 d PDU . 1
H19A H 0.6480 0.5123 0.6183 0.270 Uiso 0.567(19) 1 calc PR . 1
H19B H 0.7434 0.3911 0.5468 0.270 Uiso 0.567(19) 1 calc PR . 1
H19C H 0.6654 0.5255 0.4843 0.270 Uiso 0.567(19) 1 calc PR . 1
O17A O 1.0000 0.5000 0.5000 0.154(9) Uani 0.433(19) 2 d SPDU . 2
C18A C 0.863(2) 0.480(2) 0.463(2) 0.118(7) Uani 0.433(19) 1 d PDU . 2
H18C H 0.8196 0.5558 0.4141 0.141 Uiso 0.433(19) 1 calc PR . 2
H18D H 0.9216 0.4126 0.4106 0.141 Uiso 0.433(19) 1 calc PR . 2
C19A C 0.737(3) 0.457(3) 0.484(2) 0.145(11) Uani 0.433(19) 1 d PDU . 2
H19D H 0.6923 0.4472 0.4139 0.217 Uiso 0.433(19) 1 calc PR . 2
H19E H 0.6540 0.5269 0.5242 0.217 Uiso 0.433(19) 1 calc PR . 2
H19F H 0.7602 0.3800 0.5309 0.217 Uiso 0.433(19) 1 calc PR . 2

loop_
_atom_site_aniso_label
_atom_site_aniso_U_11
_atom_site_aniso_U_22
_atom_site_aniso_U_33
_atom_site_aniso_U_23
_atom_site_aniso_U_13
_atom_site_aniso_U_12
Pt1 0.02156(7) 0.03062(8) 0.03404(9) -0.00549(5) -0.00045(5) -0.00835(5)
Cl1 0.0428(6) 0.0495(6) 0.0878(9) 0.0183(6) -0.0322(6) -0.0196(5)
Cl2 0.0271(4) 0.0388(5) 0.0560(6) -0.0044(4) -0.0052(4) -0.0149(4)
N1 0.0247(14) 0.0301(14) 0.0282(16) -0.0076(11) 0.0012(11) -0.0130(12)
N2 0.0260(14) 0.0312(15) 0.0346(17) -0.0034(12) 0.0013(12) -0.0090(12)
C1 0.0359(19) 0.0348(18) 0.0271(18) -0.0074(14) 0.0049(15) -0.0173(16)
C2 0.052(2) 0.041(2) 0.027(2) 0.0005(16) -0.0062(17) -0.0200(19)
C3 0.045(2) 0.0330(19) 0.051(3) -0.0014(17) -0.0183(19) -0.0135(18)
C4 0.0257(17) 0.0291(17) 0.053(2) -0.0033(16) -0.0053(16) -0.0116(15)
C5 0.0237(16) 0.0283(17) 0.041(2) -0.0043(14) 0.0016(14) -0.0111(14)
C11 0.0340(19) 0.0348(19) 0.042(2) -0.0064(16) -0.0003(16) -0.0092(16)
C10 0.045(2) 0.035(2) 0.052(3) -0.0070(17) -0.0018(19) -0.0160(18)
C9 0.046(2) 0.045(2) 0.073(3) -0.001(2) 0.010(2) -0.025(2)
C8 0.031(2) 0.050(2) 0.087(4) 0.012(2) 0.013(2) -0.0134(19)
C7 0.0307(19) 0.037(2) 0.049(2) 0.0045(17) 0.0094(17) -0.0075(16)
N3 0.018(2) 0.043(3) 0.028(2) -0.0047(19) -0.0013(17) -0.0092(19)
C6 0.020(3) 0.033(3) 0.024(4) -0.009(3) 0.000(3) -0.009(2)
C12 0.018(3) 0.028(3) 0.027(3) -0.004(2) 0.003(2) -0.006(3)
C17 0.021(3) 0.043(3) 0.037(3) -0.004(3) 0.002(2) -0.011(2)
C16 0.027(3) 0.041(4) 0.042(4) -0.003(3) 0.012(3) -0.009(3)
C15 0.045(4) 0.037(4) 0.028(4) 0.004(3) 0.007(3) -0.007(4)
C14 0.048(4) 0.035(4) 0.025(3) 0.003(4) -0.010(3) -0.012(4)
C13 0.031(3) 0.037(3) 0.030(3) 0.001(3) -0.007(3) -0.011(3)
N4 0.059(4) 0.075(6) 0.032(4) 0.003(5) -0.004(4) -0.026(4)
N5 0.041(3) 0.065(4) 0.036(3) -0.004(3) -0.009(3) -0.025(3)
O1 0.056(3) 0.095(4) 0.039(4) -0.001(4) -0.014(3) -0.036(3)
N6 0.063(5) 0.040(4) 0.045(5) -0.004(4) 0.013(4) -0.014(4)
O2 0.081(5) 0.064(5) 0.031(4) -0.008(3) 0.007(4) -0.026(5)
O3 0.061(4) 0.076(5) 0.063(5) -0.016(4) 0.030(3) -0.026(4)
N3A 0.023(4) 0.029(4) 0.026(4) -0.010(3) 0.001(4) -0.010(4)
C6A 0.020(3) 0.033(3) 0.024(4) -0.009(3) 0.000(3) -0.009(2)
C12A 0.026(5) 0.026(4) 0.023(5) -0.005(4) -0.002(4) -0.006(4)
C17A 0.025(7) 0.045(7) 0.026(6) -0.006(5) 0.001(4) -0.014(6)
C16A 0.024(6) 0.039(6) 0.040(6) 0.000(5) 0.009(5) -0.009(5)
C15A 0.057(8) 0.048(9) 0.025(6) -0.002(7) 0.008(5) -0.013(9)
C14A 0.048(8) 0.046(9) 0.017(6) -0.003(6) -0.012(5) -0.001(8)
C13A 0.033(6) 0.039(6) 0.029(5) -0.007(5) -0.007(4) -0.005(6)
N4A 0.069(7) 0.092(11) 0.038(7) -0.017(8) -0.016(6) -0.017(7)
N5A 0.053(6) 0.086(8) 0.040(7) -0.025(8) -0.012(5) -0.031(6)
O1A 0.070(6) 0.136(10) 0.046(7) -0.040(7) -0.018(5) -0.035(6)
N6A 0.078(8) 0.054(11) 0.035(7) 0.001(7) 0.018(7) 0.002(8)
O2A 0.144(18) 0.088(18) 0.022(7) 0.007(9) -0.014(10) 0.016(13)
O3A 0.097(9) 0.096(12) 0.099(15) -0.051(10) 0.062(9) -0.037(9)
O17 0.117(12) 0.169(15) 0.182(15) -0.036(14) 0.047(11) -0.024(12)
C18 0.126(11) 0.107(10) 0.130(14) 0.024(10) 0.031(10) 0.000(10)
C19 0.123(12) 0.157(16) 0.21(2) 0.047(19) 0.085(16) -0.016(12)
O17A 0.113(14) 0.161(17) 0.173(18) -0.046(16) 0.009(14) -0.027(14)
C18A 0.086(10) 0.111(12) 0.138(16) 0.005(12) 0.016(10) -0.018(9)
C19A 0.073(11) 0.20(2) 0.119(17) 0.101(18) 0.009(11) -0.021(13)

loop_
_atom_type_symbol
_atom_type_description
_atom_type_scat_dispersion_real
_atom_type_scat_dispersion_imag
_atom_type_scat_source
C C 0.0033 0.0016 'International Tables Vol C Tables 4.2.6.8 and 6.1.1.4'
H H 0.0000 0.0000 'International Tables Vol C Tables 4.2.6.8 and 6.1.1.4'
N N 0.0061 0.0033 'International Tables Vol C Tables 4.2.6.8 and 6.1.1.4'
O O 0.0106 0.0060 'International Tables Vol C Tables 4.2.6.8 and 6.1.1.4'
Cl Cl 0.1484 0.1585 'International Tables Vol C Tables 4.2.6.8 and 6.1.1.4'
Pt Pt -1.7033 8.3905 'International Tables Vol C Tables 4.2.6.8 and 6.1.1.4'

loop_
_geom_angle_atom_site_label_1
_geom_angle_atom_site_label_2
_geom_angle_atom_site_label_3
_geom_angle
_geom_angle_site_symmetry_1
_geom_angle_site_symmetry_3
_geom_angle_publ_flag
N2 Pt1 N1 87.64(11) . . ?
N2 Pt1 Cl1 89.92(9) . . ?
N1 Pt1 Cl1 177.48(8) . . ?
N2 Pt1 Cl2 178.11(9) . . ?
N1 Pt1 Cl2 90.47(8) . . ?
Cl1 Pt1 Cl2 91.98(4) . . ?
C1 N1 C5 119.0(3) . . ?
C1 N1 Pt1 121.4(2) . . ?
C5 N1 Pt1 119.6(2) . . ?
C11 N2 C7 119.4(3) . . ?
C11 N2 Pt1 121.6(2) . . ?
C7 N2 Pt1 119.1(2) . . ?
N1 C1 C2 121.6(3) . . ?
N1 C1 H1 119.2 . . ?
C2 C1 H1 119.2 . . ?
C3 C2 C1 119.7(4) . . ?
C3 C2 H2 120.2 . . ?
C1 C2 H2 120.2 . . ?
C2 C3 C4 119.2(4) . . ?
C2 C3 H3 120.4 . . ?
C4 C3 H3 120.4 . . ?
C3 C4 C5 119.4(3) . . ?
C3 C4 H4 120.3 . . ?
C5 C4 H4 120.3 . . ?
N1 C5 C4 121.1(3) . . ?
N1 C5 C6A 121.8(7) . . ?
C4 C5 C6A 115.4(7) . . ?
N1 C5 C6 112.4(3) . . ?
C4 C5 C6 126.4(4) . . ?
C6A C5 C6 20.2(4) . . ?
N2 C11 C10 122.3(4) . . ?
N2 C11 H11 118.9 . . ?
C10 C11 H11 118.9 . . ?
C11 C10 C9 118.8(4) . . ?
C11 C10 H10 120.6 . . ?
C9 C10 H10 120.6 . . ?
C10 C9 C8 118.8(4) . . ?
C10 C9 H9 120.6 . . ?
C8 C9 H9 120.6 . . ?
C7 C8 C9 120.2(4) . . ?
C7 C8 H8 119.9 . . ?
C9 C8 H8 119.9 . . ?
N2 C7 C8 120.5(4) . . ?
N2 C7 C6A 123.5(7) . . ?
C8 C7 C6A 114.9(7) . . ?
N2 C7 C6 113.0(4) . . ?
C8 C7 C6 126.1(4) . . ?
C6A C7 C6 20.1(4) . . ?
C12 N3 C6 123.8(5) . . ?
C12 N3 H3A 118.1 . . ?
C6 N3 H3A 118.1 . . ?
N3 C6 C5 111.2(5) . . ?
N3 C6 C7 110.3(5) . . ?
C5 C6 C7 104.3(4) . . ?
N3 C6 H6 110.3 . . ?
C5 C6 H6 110.3 . . ?
C7 C6 H6 110.3 . . ?
N3 C6 H3AN 98(6) . . ?
C5 C6 H3AN 122(6) . . ?
C7 C6 H3AN 111(6) . . ?
H6 C6 H3AN 13.9 . . ?
N3 C12 C17 120.7(7) . . ?
N3 C12 C13 124.3(6) . . ?
C17 C12 C13 114.9(6) . . ?
C16 C17 C12 123.1(6) . . ?
C16 C17 H17 118.4 . . ?
C12 C17 H17 118.4 . . ?
C15 C16 C17 121.9(7) . . ?
C15 C16 H16 119.1 . . ?
C17 C16 H16 119.1 . . ?
C16 C15 C14 118.7(7) . . ?
C16 C15 N6 119.0(7) . . ?
C14 C15 N6 122.0(7) . . ?
N4 C14 C15 130.8(7) . . ?
N4 C14 C13 110.1(7) . . ?
C15 C14 C13 119.1(7) . . ?
N5 C13 C12 129.8(6) . . ?
N5 C13 C14 107.9(7) . . ?
C12 C13 C14 122.3(6) . . ?
C14 N4 O1 104.6(7) . . ?
C13 N5 O1 106.1(6) . . ?
N5 O1 N4 111.3(6) . . ?
O2 N6 O3 125.6(9) . . ?
O2 N6 C15 118.0(8) . . ?
O3 N6 C15 116.4(8) . . ?
C12A N3A C6A 122.7(10) . . ?
C12A N3A H3AN 119(10) . . ?
C6A N3A H3AN 110(10) . . ?
C5 C6A C7 119.5(10) . . ?
C5 C6A N3A 107.8(10) . . ?
C7 C6A N3A 101.1(10) . . ?
C5 C6A H6A 109.3 . . ?
C7 C6A H6A 109.3 . . ?
N3A C6A H6A 109.3 . . ?
N3A C12A C17A 127.8(11) . . ?
N3A C12A C13A 117.2(10) . . ?
C17A C12A C13A 115.0(10) . . ?
C12A C17A C16A 121.8(12) . . ?
C12A C17A H17A 119.1 . . ?
C16A C17A H17A 119.1 . . ?
C15A C16A C17A 122.3(12) . . ?
C15A C16A H16A 118.8 . . ?
C17A C16A H16A 118.8 . . ?
C16A C15A C14A 119.2(12) . . ?
C16A C15A N6A 119.7(13) . . ?
C14A C15A N6A 121.0(12) . . ?
N4A C14A C15A 133.2(12) . . ?
N4A C14A C13A 109.7(12) . . ?
C15A C14A C13A 117.1(13) . . ?
N5A C13A C14A 109.0(11) . . ?
N5A C13A C12A 126.4(11) . . ?
C14A C13A C12A 124.6(12) . . ?
C14A N4A O1A 105.7(12) . . ?
C13A N5A O1A 105.1(10) . . ?
N5A O1A N4A 110.5(10) . . ?
O2A N6A O3A 124.8(19) . . ?
O2A N6A C15A 117.3(17) . . ?
O3A N6A C15A 117.9(15) . . ?
C18 O17 C18 180.000(3) . 2_766 ?
C19 C18 O17 147(2) . . ?
C19 C18 H18A 100.0 . . ?
O17 C18 H18A 100.0 . . ?
C19 C18 H18B 100.0 . . ?
O17 C18 H18B 100.0 . . ?
H18A C18 H18B 104.2 . . ?
C18 C19 H19A 109.5 . . ?
C18 C19 H19B 109.5 . . ?
H19A C19 H19B 109.5 . . ?
C18 C19 H19C 109.5 . . ?
H19A C19 H19C 109.5 . . ?
H19B C19 H19C 109.5 . . ?
C18A O17A C18A 180.0(17) 2_766 . ?
C19A C18A O17A 150(2) . . ?
C19A C18A H18C 99.3 . . ?
O17A C18A H18C 99.3 . . ?
C19A C18A H18D 99.3 . . ?
O17A C18A H18D 99.3 . . ?
H18C C18A H18D 104.0 . . ?
C18A C19A H19D 109.5 . . ?
C18A C19A H19E 109.5 . . ?
H19D C19A H19E 109.5 . . ?
C18A C19A H19F 109.5 . . ?
H19D C19A H19F 109.5 . . ?
H19E C19A H19F 109.5 . . ?

loop_
_geom_bond_atom_site_label_1
_geom_bond_atom_site_label_2
_geom_bond_distance
_geom_bond_site_symmetry_2
_geom_bond_publ_flag
Pt1 N2 2.009(3) . ?
Pt1 N1 2.015(3) . ?
Pt1 Cl1 2.2851(10) . ?
Pt1 Cl2 2.3044(9) . ?
N1 C1 1.342(5) . ?
N1 C5 1.355(4) . ?
N2 C11 1.342(5) . ?
N2 C7 1.347(5) . ?
C1 C2 1.379(5) . ?
C1 H1 0.9500 . ?
C2 C3 1.366(6) . ?
C2 H2 0.9500 . ?
C3 C4 1.378(6) . ?
C3 H3 0.9500 . ?
C4 C5 1.381(5) . ?
C4 H4 0.9500 . ?
C5 C6A 1.439(17) . ?
C5 C6 1.576(8) . ?
C11 C10 1.371(5) . ?
C11 H11 0.9500 . ?
C10 C9 1.377(6) . ?
C10 H10 0.9500 . ?
C9 C8 1.380(6) . ?
C9 H9 0.9500 . ?
C8 C7 1.374(6) . ?
C8 H8 0.9500 . ?
C7 C6A 1.453(17) . ?
C7 C6 1.588(8) . ?
N3 C12 1.361(8) . ?
N3 C6 1.452(7) . ?
N3 H3A 0.8800 . ?
C6 H6 1.0000 . ?
C6 H3AN 1.19(12) . ?
C12 C17 1.393(7) . ?
C12 C13 1.429(10) . ?
C17 C16 1.390(9) . ?
C17 H17 0.9500 . ?
C16 C15 1.374(9) . ?
C16 H16 0.9500 . ?
C15 C14 1.400(9) . ?
C15 N6 1.456(9) . ?
C14 N4 1.307(9) . ?
C14 C13 1.433(9) . ?
C13 N5 1.320(8) . ?
N4 O1 1.400(8) . ?
N5 O1 1.373(8) . ?
N6 O2 1.214(9) . ?
N6 O3 1.233(8) . ?
N3A C12A 1.364(12) . ?
N3A C6A 1.453(11) . ?
N3A H3AN 0.57(12) . ?
C6A H6A 1.0000 . ?
C12A C17A 1.381(12) . ?
C12A C13A 1.424(13) . ?
C17A C16A 1.401(14) . ?
C17A H17A 0.9500 . ?
C16A C15A 1.381(13) . ?
C16A H16A 0.9500 . ?
C15A C14A 1.401(14) . ?
C15A N6A 1.447(14) . ?
C14A N4A 1.318(14) . ?
C14A C13A 1.419(13) . ?
C13A N5A 1.353(15) . ?
N4A O1A 1.415(14) . ?
N5A O1A 1.392(13) . ?
N6A O2A 1.218(14) . ?
N6A O3A 1.221(14) . ?
O17 C18 1.399(14) . ?
O17 C18 1.399(14) 2_766 ?
C18 C19 1.191(17) . ?
C18 H18A 0.9900 . ?
C18 H18B 0.9900 . ?
C19 H19A 0.9800 . ?
C19 H19B 0.9800 . ?
C19 H19C 0.9800 . ?
O17A C18A 1.377(15) 2_766 ?
O17A C18A 1.377(15) . ?
C18A C19A 1.193(17) . ?
C18A H18C 0.9900 . ?
C18A H18D 0.9900 . ?
C19A H19D 0.9800 . ?
C19A H19E 0.9800 . ?
C19A H19F 0.9800 . ?
